data_7223711
loop_
_publ_author_name
'le Fur, E.'
'Pena, O.'
'Pivan, J.Y.'

_publ_section_title
;
 Magnetic susceptibility and crystal structure of the new oxovanadium
 phosphate (N H4) Zn (H2 O) (V O)2 (P O4)2 (H2 P O4)
;
_journal_name_full 'Journal of Materials Chemistry'
_journal_page_first 132
_journal_page_last 136
_journal_volume 12
_journal_year 2002
_chemical_formula_sum 'H8 N O15 P3 V2 Zn'
_chemical_name_systematic '(N H4) (Zn (H2 O)) (V O)2 (P O4)2 (H2 P O4)'
_space_group_IT_number 14
_symmetry_space_group_name_Hall '-P 2yn'
_symmetry_space_group_name_H-M 'P 1 21/n 1'
_cell_angle_alpha 90
_cell_angle_beta 103.66
_cell_angle_gamma 90
_cell_formula_units_Z 4
_cell_length_a 10.7451
_cell_length_b 9.1941
_cell_length_c 13.2112
_cell_volume 1268.237
_citation_journal_id_ASTM JMACEP
_cod_data_source_file leFur_JMACEP_2002_372.cif
_cod_data_source_block H8N1O15P3V2Zn1
_cod_original_sg_symbol_Hall '-P 2ybc (x-z,y,z)'
_cod_original_formula_sum 'H8 N1 O15 P3 V2 Zn1'
_cod_database_code 7223711

loop_
_symmetry_equiv_pos_as_xyz
x,y,z
-x+1/2,y+1/2,-z+1/2
-x,-y,-z
x-1/2,-y-1/2,z-1/2

loop_
_atom_site_label
_atom_site_type_symbol
_atom_site_fract_x
_atom_site_fract_y
_atom_site_fract_z
_atom_site_occupancy
_atom_site_U_iso_or_equiv
Zn1 Zn+2 0.63933 0.248878 0.521105 1 0.0
O4 O-2 0.70748 0.59671 0.3423 1 0.0
O14 O-2 0.5395 0.47304 0.68451 1 0.0
O5 O-2 0.64255 0.25476 0.26977 1 0.0
O2 O-2 0.64559 0.60501 0.11678 1 0.0
O3 O-2 0.8043 0.40178 0.16457 1 0.0
O15 O-2 0.44841 0.27908 0.45423 1 0.0
O7 O-2 0.88137 0.59743 0.51118 1 0.0
P1 P+5 0.72639 0.4901 0.07391 1 0.0
O11 O-2 0.94255 0.24051 0.57304 1 0.0
P2 P+5 0.78601 0.50709 0.43271 1 0.0
O12 O-2 0.72512 0.38763 0.82236 1 0.0
V1 V+4 0.99286 0.244883 0.468622 1 0.0
O8 O-2 0.63406 0.39853 -0.00707 1 0.0
V2 V+4 0.788802 0.249112 0.263548 1 0.0
O6 O-2 0.51042 0.2606 0.79882 1 0.0
O1 O-2 0.86141 0.38943 0.38501 1 0.0
O13 O-2 0.64769 0.23322 0.66922 1 0.0
O10 O-2 0.82046 0.56133 0.0192 1 0.0
O9 O-2 0.69392 0.43573 0.48907 1 0.0
P3 P+5 0.60177 0.33248 0.74242 1 0.0
N1 N-3 1.05769 0.54308 0.26643 1 0.0
